data_8105074
loop_
_publ_author_name
'Tan, Yee Seng'
'Tiekink, Edward R.T.'

_publ_section_title
;
 A redetermination of the crystal structure of
 catena-poly[(bis(O,O&#x2032;-isopropyl
 dithiophosphato-\k2S,S&#x2032;)-(\m2-1,2-bis(3-pyridylmethylene)hydrazine-\k2N,N&#x2032;)cadmium(II)],
 {C24H38CdN4O4P2S4}n
;
_journal_issue 1
_journal_name_full 'Zeitschrift f\"ur Kristallographie - New Crystal Structures'
_journal_page_first 253
_journal_page_last 255
_journal_paper_doi 10.1515/ncrs-2019-0641
_journal_volume 235
_journal_year 2019
_chemical_formula_moiety 'C24 H38 Cd N4 O4 P2 S4'
_chemical_formula_sum 'C24 H38 Cd N4 O4 P2 S4'
_chemical_formula_weight 749.16
_space_group_crystal_system monoclinic
_space_group_IT_number 14
_space_group_name_Hall '-P 2yn'
_space_group_name_H-M_alt 'P 1 21/n 1'
_atom_sites_solution_hydrogens geom
_atom_sites_solution_primary direct
_atom_sites_solution_secondary difmap
_cell_angle_alpha 90
_cell_angle_beta 108.1720(10)
_cell_angle_gamma 90
_cell_formula_units_Z 2
_cell_length_a 12.22640(10)
_cell_length_b 10.88050(10)
_cell_length_c 12.95900(10)
_cell_measurement_reflns_used 15390
_cell_measurement_temperature 100(2)
_cell_measurement_theta_max 76.4480
_cell_measurement_theta_min 5.4180
_cell_volume 1637.95(3)
_computing_cell_refinement 'CrysAlisPro [1]'
_computing_data_collection 'CrysAlisPro [1]'
_computing_data_reduction 'CrysAlisPro [1]'
_computing_molecular_graphics 'ORTEP-3 for Windows [4]'
_computing_publication_material 'SHELXL-2018/3 [3]'
_computing_structure_refinement 'SHELXL-2018/3 [3]'
_computing_structure_solution 'SHELXT 2014/5 [2]'
_diffrn_ambient_temperature 100(2)
_diffrn_detector_area_resol_mean 5.2558
_diffrn_measured_fraction_theta_full 1.000
_diffrn_measured_fraction_theta_max 1.000
_diffrn_measurement_device_type 'XtaLAB Synergy, Dualflex, AtlasS2'
_diffrn_measurement_method '\w scans'
_diffrn_radiation_type CuK\a
_diffrn_radiation_wavelength 1.54184
_diffrn_reflns_av_R_equivalents 0.0271
_diffrn_reflns_av_unetI/netI 0.0170
_diffrn_reflns_Laue_measured_fraction_full 1.000
_diffrn_reflns_Laue_measured_fraction_max 1.000
_diffrn_reflns_limit_h_max 13
_diffrn_reflns_limit_h_min -14
_diffrn_reflns_limit_k_max 12
_diffrn_reflns_limit_k_min -12
_diffrn_reflns_limit_l_max 15
_diffrn_reflns_limit_l_min -15
_diffrn_reflns_number 20310
_diffrn_reflns_point_group_measured_fraction_full 1.000
_diffrn_reflns_point_group_measured_fraction_max 1.000
_diffrn_reflns_theta_full 67.056
_diffrn_reflns_theta_max 67.056
_diffrn_reflns_theta_min 4.342
_diffrn_source 'micro-focus sealed X-ray tube'
_exptl_absorpt_coefficient_mu 8.942
_exptl_absorpt_correction_T_max 0.946
_exptl_absorpt_correction_T_min 0.458
_exptl_absorpt_correction_type gaussian
_exptl_absorpt_process_details 'CrysAlisPro [1]'
_exptl_crystal_colour yellow
_exptl_crystal_density_diffrn 1.519
_exptl_crystal_description plate
_exptl_crystal_F_000 768
_exptl_crystal_size_max 0.126
_exptl_crystal_size_mid 0.083
_exptl_crystal_size_min 0.028
_refine_diff_density_max 0.484
_refine_diff_density_min -0.388
_refine_diff_density_rms 0.063
_refine_ls_extinction_coef .
_refine_ls_extinction_method none
_refine_ls_goodness_of_fit_ref 1.042
_refine_ls_hydrogen_treatment constr
_refine_ls_matrix_type full
_refine_ls_number_parameters 182
_refine_ls_number_reflns 2925
_refine_ls_number_restraints 0
_refine_ls_restrained_S_all 1.042
_refine_ls_R_factor_all 0.0193
_refine_ls_R_factor_gt 0.0183
_refine_ls_shift/su_max 0.001
_refine_ls_shift/su_mean 0.000
_refine_ls_structure_factor_coef Fsqd
_refine_ls_weighting_details 'w=1/[\s^2^(Fo^2^)+(0.0249P)^2^+0.9676P] where P=(Fo^2^+2Fc^2^)/3'
_refine_ls_weighting_scheme calc
_refine_ls_wR_factor_gt 0.0461
_refine_ls_wR_factor_ref 0.0468
_reflns_Friedel_coverage 0.000
_reflns_Friedel_fraction_full .
_reflns_Friedel_fraction_max .
_reflns_number_gt 2812
_reflns_number_total 2925
_reflns_threshold_expression 'I > 2\s(I)'
_cod_data_source_file suppl_ncrs-2019-0641_suppl.cif
_cod_data_source_block shelx
_cod_original_sg_symbol_H-M 'P 21/n'
_cod_database_code 8105074
_shelx_space_group_comment
;
The symmetry employed for this shelxl refinement is uniquely defined
by the following loop, which should always be used as a source of
symmetry information in preference to the above space-group names.
They are only intended as comments.
;
_shelx_estimated_absorpt_t_min 0.399
_shelx_estimated_absorpt_t_max 0.788

loop_
_space_group_symop_operation_xyz
'x, y, z'
'-x+1/2, y+1/2, -z+1/2'
'-x, -y, -z'
'x-1/2, -y-1/2, z-1/2'

loop_
_atom_site_label
_atom_site_type_symbol
_atom_site_fract_x
_atom_site_fract_y
_atom_site_fract_z
_atom_site_U_iso_or_equiv
_atom_site_adp_type
_atom_site_occupancy
_atom_site_site_symmetry_order
_atom_site_calc_flag
_atom_site_refinement_flags_posn
_atom_site_refinement_flags_adp
_atom_site_refinement_flags_occupancy
_atom_site_disorder_assembly
_atom_site_disorder_group
Cd Cd 0.500000 0.500000 0.500000 0.01180(6) Uani 1 2 d S . P . .
S1 S 0.69732(3) 0.43408(4) 0.46778(3) 0.01209(9) Uani 1 1 d . . . . .
S2 S 0.56960(3) 0.71056(4) 0.42854(3) 0.01499(10) Uani 1 1 d . . . . .
P1 P 0.69306(3) 0.60475(4) 0.40785(3) 0.01118(10) Uani 1 1 d . . . . .
O1 O 0.67671(10) 0.60406(11) 0.28177(9) 0.0159(3) Uani 1 1 d . . . . .
O2 O 0.81785(9) 0.66439(11) 0.45351(9) 0.0149(2) Uani 1 1 d . . . . .
N1 N 0.39584(11) 0.43433(14) 0.31914(10) 0.0127(3) Uani 1 1 d . . . . .
N2 N 0.05064(12) 0.46461(14) 0.01847(11) 0.0141(3) Uani 1 1 d . . . . .
C1 C 0.74818(17) 0.5275(2) 0.23550(15) 0.0238(4) Uani 1 1 d . . . . .
H1 H 0.785854 0.461264 0.288120 0.029 Uiso 1 1 calc R U . . .
C2 C 0.6692(2) 0.4708(2) 0.13343(18) 0.0369(5) Uani 1 1 d . . . . .
H2A H 0.608986 0.423730 0.150917 0.055 Uiso 1 1 calc R U . . .
H2B H 0.713476 0.416033 0.101442 0.055 Uiso 1 1 calc R U . . .
H2C H 0.633747 0.535907 0.081476 0.055 Uiso 1 1 calc R U . . .
C3 C 0.8387(2) 0.6081(3) 0.2140(2) 0.0561(8) Uani 1 1 d . . . . .
H3A H 0.801431 0.674617 0.164499 0.084 Uiso 1 1 calc R U . . .
H3B H 0.886090 0.559034 0.180837 0.084 Uiso 1 1 calc R U . . .
H3C H 0.887469 0.643109 0.282563 0.084 Uiso 1 1 calc R U . . .
C4 C 0.88713(14) 0.66523(18) 0.56840(13) 0.0194(4) Uani 1 1 d . . . . .
H4 H 0.879395 0.584297 0.602022 0.023 Uiso 1 1 calc R U . . .
C5 C 0.85025(17) 0.7655(2) 0.62818(15) 0.0284(5) Uani 1 1 d . . . . .
H5A H 0.858669 0.844867 0.595719 0.043 Uiso 1 1 calc R U . . .
H5B H 0.898277 0.764436 0.704478 0.043 Uiso 1 1 calc R U . . .
H5C H 0.769497 0.753254 0.623740 0.043 Uiso 1 1 calc R U . . .
C6 C 1.01057(16) 0.6814(2) 0.56736(18) 0.0339(5) Uani 1 1 d . . . . .
H6A H 1.031905 0.611637 0.529750 0.051 Uiso 1 1 calc R U . . .
H6B H 1.062453 0.685079 0.642170 0.051 Uiso 1 1 calc R U . . .
H6C H 1.016738 0.757740 0.529477 0.051 Uiso 1 1 calc R U . . .
C7 C 0.29587(15) 0.48664(16) 0.26350(13) 0.0137(4) Uani 1 1 d . . . . .
H7 H 0.270844 0.556636 0.293778 0.016 Uiso 1 1 calc R U . . .
C8 C 0.22667(13) 0.44330(16) 0.16321(12) 0.0123(3) Uani 1 1 d . . . . .
C9 C 0.26435(14) 0.34128(17) 0.11888(13) 0.0157(4) Uani 1 1 d . . . . .
H9 H 0.219390 0.309253 0.050633 0.019 Uiso 1 1 calc R U . . .
C10 C 0.36786(15) 0.28734(18) 0.17539(14) 0.0187(4) Uani 1 1 d . . . . .
H10 H 0.395498 0.217828 0.146720 0.022 Uiso 1 1 calc R U . . .
C11 C 0.43099(14) 0.33687(17) 0.27531(13) 0.0161(4) Uani 1 1 d . . . . .
H11 H 0.502267 0.299663 0.314042 0.019 Uiso 1 1 calc R U . . .
C12 C 0.11717(15) 0.50510(15) 0.10886(14) 0.0140(4) Uani 1 1 d . . . . .
H12 H 0.095577 0.575692 0.141063 0.017 Uiso 1 1 calc R U . . .

loop_
_atom_site_aniso_label
_atom_site_aniso_U_11
_atom_site_aniso_U_22
_atom_site_aniso_U_33
_atom_site_aniso_U_23
_atom_site_aniso_U_13
_atom_site_aniso_U_12
Cd 0.00797(9) 0.01814(11) 0.00810(9) -0.00129(6) 0.00078(6) -0.00076(6)
S1 0.01095(18) 0.0123(2) 0.01275(18) 0.00159(15) 0.00326(14) 0.00101(15)
S2 0.01444(19) 0.0141(2) 0.01555(19) 0.00089(16) 0.00342(15) 0.00342(16)
P1 0.01128(19) 0.0119(2) 0.00961(18) 0.00047(15) 0.00221(14) -0.00033(16)
O1 0.0194(6) 0.0170(7) 0.0109(5) 0.0011(5) 0.0044(4) 0.0010(5)
O2 0.0136(5) 0.0166(7) 0.0136(5) -0.0006(5) 0.0031(4) -0.0031(5)
N1 0.0108(6) 0.0162(8) 0.0098(6) -0.0003(6) 0.0013(5) -0.0010(6)
N2 0.0111(7) 0.0150(8) 0.0138(7) 0.0022(6) 0.0001(5) 0.0008(6)
C1 0.0268(10) 0.0296(11) 0.0180(9) 0.0014(8) 0.0115(8) 0.0089(9)
C2 0.0513(14) 0.0315(12) 0.0316(11) -0.0138(10) 0.0184(10) -0.0074(11)
C3 0.0427(13) 0.100(3) 0.0370(13) -0.0240(14) 0.0287(11) -0.0291(15)
C4 0.0166(8) 0.0203(10) 0.0155(8) 0.0020(7) -0.0036(6) -0.0032(7)
C5 0.0240(9) 0.0377(13) 0.0197(9) -0.0064(9) 0.0014(7) 0.0024(9)
C6 0.0188(10) 0.0420(14) 0.0369(11) -0.0124(10) 0.0028(8) -0.0018(9)
C7 0.0145(8) 0.0145(9) 0.0118(8) -0.0005(6) 0.0038(7) 0.0002(6)
C8 0.0129(8) 0.0127(9) 0.0107(7) 0.0020(7) 0.0027(6) -0.0021(7)
C9 0.0165(8) 0.0163(9) 0.0116(7) -0.0027(7) 0.0005(6) -0.0026(7)
C10 0.0184(8) 0.0178(10) 0.0188(8) -0.0040(7) 0.0042(7) 0.0017(7)
C11 0.0132(8) 0.0172(10) 0.0160(8) 0.0003(7) 0.0017(6) 0.0014(7)
C12 0.0139(9) 0.0141(9) 0.0128(8) -0.0007(6) 0.0025(7) -0.0004(6)

loop_
_atom_type_symbol
_atom_type_description
_atom_type_scat_dispersion_real
_atom_type_scat_dispersion_imag
_atom_type_scat_source
C C 0.0181 0.0091 'International Tables Vol C Tables 4.2.6.8 and 6.1.1.4'
H H 0.0000 0.0000 'International Tables Vol C Tables 4.2.6.8 and 6.1.1.4'
N N 0.0311 0.0180 'International Tables Vol C Tables 4.2.6.8 and 6.1.1.4'
O O 0.0492 0.0322 'International Tables Vol C Tables 4.2.6.8 and 6.1.1.4'
P P 0.2955 0.4335 'International Tables Vol C Tables 4.2.6.8 and 6.1.1.4'
S S 0.3331 0.5567 'International Tables Vol C Tables 4.2.6.8 and 6.1.1.4'
Cd Cd 0.1185 4.6533 'International Tables Vol C Tables 4.2.6.8 and 6.1.1.4'

loop_
_geom_angle_atom_site_label_1
_geom_angle_atom_site_label_2
_geom_angle_atom_site_label_3
_geom_angle
_geom_angle_site_symmetry_1
_geom_angle_site_symmetry_3
N1 Cd N1 180.0 3_666 .
N1 Cd S1 89.85(3) 3_666 3_666
N1 Cd S1 90.15(3) . 3_666
N1 Cd S1 90.15(3) 3_666 .
N1 Cd S1 89.85(3) . .
S1 Cd S1 179.999(17) 3_666 .
N1 Cd S2 92.61(3) 3_666 3_666
N1 Cd S2 87.39(4) . 3_666
S1 Cd S2 77.181(12) 3_666 3_666
S1 Cd S2 102.818(12) . 3_666
N1 Cd S2 87.39(4) 3_666 .
N1 Cd S2 92.61(3) . .
S1 Cd S2 102.820(12) 3_666 .
S1 Cd S2 77.181(12) . .
S2 Cd S2 180.0 3_666 .
P1 S1 Cd 84.055(17) . .
P1 S2 Cd 83.604(19) . .
O1 P1 O2 100.58(6) . .
O1 P1 S2 106.62(5) . .
O2 P1 S2 113.26(5) . .
O1 P1 S1 112.00(5) . .
O2 P1 S1 109.08(5) . .
S2 P1 S1 114.45(2) . .
C1 O1 P1 121.73(11) . .
C4 O2 P1 124.29(10) . .
C11 N1 C7 118.02(14) . .
C11 N1 Cd 120.56(10) . .
C7 N1 Cd 121.14(11) . .
C12 N2 N2 111.32(18) . 3_565
O1 C1 C3 108.14(19) . .
O1 C1 C2 106.95(16) . .
C3 C1 C2 112.52(17) . .
O1 C1 H1 109.7 . .
C3 C1 H1 109.7 . .
C2 C1 H1 109.7 . .
C1 C2 H2A 109.5 . .
C1 C2 H2B 109.5 . .
H2A C2 H2B 109.5 . .
C1 C2 H2C 109.5 . .
H2A C2 H2C 109.5 . .
H2B C2 H2C 109.5 . .
C1 C3 H3A 109.5 . .
C1 C3 H3B 109.5 . .
H3A C3 H3B 109.5 . .
C1 C3 H3C 109.5 . .
H3A C3 H3C 109.5 . .
H3B C3 H3C 109.5 . .
O2 C4 C5 111.15(14) . .
O2 C4 C6 104.59(14) . .
C5 C4 C6 112.48(17) . .
O2 C4 H4 109.5 . .
C5 C4 H4 109.5 . .
C6 C4 H4 109.5 . .
C4 C5 H5A 109.5 . .
C4 C5 H5B 109.5 . .
H5A C5 H5B 109.5 . .
C4 C5 H5C 109.5 . .
H5A C5 H5C 109.5 . .
H5B C5 H5C 109.5 . .
C4 C6 H6A 109.5 . .
C4 C6 H6B 109.5 . .
H6A C6 H6B 109.5 . .
C4 C6 H6C 109.5 . .
H6A C6 H6C 109.5 . .
H6B C6 H6C 109.5 . .
N1 C7 C8 123.09(16) . .
N1 C7 H7 118.5 . .
C8 C7 H7 118.5 . .
C7 C8 C9 118.15(15) . .
C7 C8 C12 119.37(15) . .
C9 C8 C12 122.48(14) . .
C10 C9 C8 119.12(15) . .
C10 C9 H9 120.4 . .
C8 C9 H9 120.4 . .
C9 C10 C11 118.65(16) . .
C9 C10 H10 120.7 . .
C11 C10 H10 120.7 . .
N1 C11 C10 122.97(15) . .
N1 C11 H11 118.5 . .
C10 C11 H11 118.5 . .
N2 C12 C8 120.44(16) . .
N2 C12 H12 119.8 . .
C8 C12 H12 119.8 . .

loop_
_geom_bond_atom_site_label_1
_geom_bond_atom_site_label_2
_geom_bond_distance
_geom_bond_site_symmetry_2
Cd N1 2.4008(13) 3_666
Cd N1 2.4008(13) .
Cd S1 2.6715(4) 3_666
Cd S1 2.6715(4) .
Cd S2 2.7059(4) 3_666
Cd S2 2.7059(4) .
S1 P1 2.0073(6) .
S2 P1 1.9820(6) .
P1 O1 1.5829(11) .
P1 O2 1.5924(11) .
O1 C1 1.465(2) .
O2 C4 1.4655(19) .
N1 C11 1.336(2) .
N1 C7 1.337(2) .
N2 C12 1.278(2) .
N2 N2 1.409(3) 3_565
C1 C3 1.505(3) .
C1 C2 1.505(3) .
C1 H1 1.0000 .
C2 H2A 0.9800 .
C2 H2B 0.9800 .
C2 H2C 0.9800 .
C3 H3A 0.9800 .
C3 H3B 0.9800 .
C3 H3C 0.9800 .
C4 C5 1.487(3) .
C4 C6 1.524(3) .
C4 H4 1.0000 .
C5 H5A 0.9800 .
C5 H5B 0.9800 .
C5 H5C 0.9800 .
C6 H6A 0.9800 .
C6 H6B 0.9800 .
C6 H6C 0.9800 .
C7 C8 1.393(2) .
C7 H7 0.9500 .
C8 C9 1.393(3) .
C8 C12 1.467(2) .
C9 C10 1.380(2) .
C9 H9 0.9500 .
C10 C11 1.393(2) .
C10 H10 0.9500 .
C11 H11 0.9500 .
C12 H12 0.9500 .

loop_
_geom_torsion_atom_site_label_1
_geom_torsion_atom_site_label_2
_geom_torsion_atom_site_label_3
_geom_torsion_atom_site_label_4
_geom_torsion
_geom_torsion_site_symmetry_1
_geom_torsion_site_symmetry_2
_geom_torsion_site_symmetry_3
_geom_torsion_site_symmetry_4
O2 P1 O1 C1 66.20(14) . . . .
S2 P1 O1 C1 -175.44(12) . . . .
S1 P1 O1 C1 -49.53(14) . . . .
O1 P1 O2 C4 -167.26(13) . . . .
S2 P1 O2 C4 79.35(13) . . . .
S1 P1 O2 C4 -49.37(14) . . . .
P1 O1 C1 C3 -101.51(17) . . . .
P1 O1 C1 C2 137.07(15) . . . .
P1 O2 C4 C5 -80.91(18) . . . .
P1 O2 C4 C6 157.47(13) . . . .
C11 N1 C7 C8 0.8(2) . . . .
Cd N1 C7 C8 -173.11(12) . . . .
N1 C7 C8 C9 -0.5(3) . . . .
N1 C7 C8 C12 178.85(15) . . . .
C7 C8 C9 C10 0.0(2) . . . .
C12 C8 C9 C10 -179.35(16) . . . .
C8 C9 C10 C11 0.2(3) . . . .
C7 N1 C11 C10 -0.6(3) . . . .
Cd N1 C11 C10 173.38(13) . . . .
C9 C10 C11 N1 0.1(3) . . . .
N2 N2 C12 C8 178.74(16) 3_565 . . .
C7 C8 C12 N2 -177.80(16) . . . .
C9 C8 C12 N2 1.6(3) . . . .
